data_4513777
loop_
_publ_author_name
'Ghorai, Debasish'
'Dutta, Champak'
'Choudhury, Joyanta'

_publ_section_title
;
 Switching of &#x201C;Rollover Pathway&#x201D; in Rhodium(III)-Catalyzed
 C--H Activation of Chelating Molecules
;
_journal_name_full 'ACS Catalysis'
_journal_page_first 709
_journal_paper_doi 10.1021/acscatal.5b02540
_journal_year 2015
_chemical_formula_sum 'C27 H24 F6 N3 P'
_chemical_formula_weight 535.46
_chemical_name_systematic
;
 ?
;
_space_group_crystal_system triclinic
_space_group_IT_number 2
_space_group_name_Hall '-P 1'
_space_group_name_H-M_alt 'P -1'
_symmetry_space_group_name_Hall '-P 1'
_symmetry_space_group_name_H-M 'P -1'
_atom_sites_solution_hydrogens geom
_audit_creation_method SHELXL-2014
_cell_angle_alpha 89.2150(10)
_cell_angle_beta 69.0900(10)
_cell_angle_gamma 66.2860(10)
_cell_formula_units_Z 2
_cell_length_a 10.4464(2)
_cell_length_b 10.5483(2)
_cell_length_c 13.2843(3)
_cell_measurement_reflns_used 4841
_cell_measurement_temperature 150(2)
_cell_measurement_theta_max 26.019
_cell_measurement_theta_min 1.660
_cell_volume 1237.45(5)
_computing_cell_refinement 'Bruker XSCANS'
_computing_data_collection 'Bruker XSCANS'
_computing_data_reduction 'Bruker SHELXTL'
_computing_structure_refinement 'SHELXL-2014 (Sheldrick, 2014)'
_computing_structure_solution SIR-92
_diffrn_ambient_temperature 150(2)
_diffrn_measured_fraction_theta_full 0.997
_diffrn_measured_fraction_theta_max 0.997
_diffrn_measurement_device_type 'Bruker P4'
_diffrn_measurement_method '\w scans'
_diffrn_radiation_type MoK\a
_diffrn_radiation_wavelength 0.71073
_diffrn_reflns_av_R_equivalents 0.0268
_diffrn_reflns_av_unetI/netI 0.0283
_diffrn_reflns_laue_measured_fraction_full 0.997
_diffrn_reflns_laue_measured_fraction_max 0.997
_diffrn_reflns_limit_h_max 12
_diffrn_reflns_limit_h_min -12
_diffrn_reflns_limit_k_max 13
_diffrn_reflns_limit_k_min -13
_diffrn_reflns_limit_l_max 15
_diffrn_reflns_limit_l_min -16
_diffrn_reflns_number 19698
_diffrn_reflns_point_group_measured_fraction_full 0.997
_diffrn_reflns_point_group_measured_fraction_max 0.997
_diffrn_reflns_theta_full 25.242
_diffrn_reflns_theta_max 26.019
_diffrn_reflns_theta_min 1.660
_diffrn_source 'sealed tube'
_exptl_absorpt_coefficient_mu 0.178
_exptl_absorpt_correction_T_max 0.962
_exptl_absorpt_correction_T_min 0.938
_exptl_absorpt_correction_type multi-scan
_exptl_absorpt_process_details SADABS
_exptl_crystal_colour Colourless
_exptl_crystal_density_diffrn 1.437
_exptl_crystal_description Prism
_exptl_crystal_F_000 552
_exptl_crystal_size_max 0.160
_exptl_crystal_size_mid 0.100
_exptl_crystal_size_min 0.070
_refine_diff_density_max 0.280
_refine_diff_density_min -0.288
_refine_diff_density_rms 0.041
_refine_ls_extinction_method none
_refine_ls_goodness_of_fit_ref 0.839
_refine_ls_hydrogen_treatment constr
_refine_ls_matrix_type full
_refine_ls_number_parameters 337
_refine_ls_number_reflns 4841
_refine_ls_number_restraints 0
_refine_ls_restrained_S_all 0.839
_refine_ls_R_factor_all 0.0458
_refine_ls_R_factor_gt 0.0366
_refine_ls_shift/su_max 0.001
_refine_ls_shift/su_mean 0.000
_refine_ls_structure_factor_coef Fsqd
_refine_ls_weighting_details 'w=1/[\s^2^(Fo^2^)+(0.0609P)^2^+0.8514P] where P=(Fo^2^+2Fc^2^)/3'
_refine_ls_weighting_scheme calc
_refine_ls_wR_factor_gt 0.0945
_refine_ls_wR_factor_ref 0.1017
_reflns_Friedel_coverage 0.000
_reflns_number_gt 4040
_reflns_number_total 4841
_reflns_threshold_expression 'I > 2\s(I)'
_cod_data_source_file cs5b02540_si_002.cif
_cod_data_source_block 4c
_cod_database_code 4513777
_shelx_space_group_comment
;
The symmetry employed for this shelxl refinement is uniquely defined
by the following loop, which should always be used as a source of
symmetry information in preference to the above space-group names.
They are only intended as comments.
;
_shelx_estimated_absorpt_t_min 0.972
_shelx_estimated_absorpt_t_max 0.988
_shelxl_version_number 2014-3

loop_
_space_group_symop_operation_xyz
'x, y, z'
'-x, -y, -z'

loop_
_atom_site_label
_atom_site_type_symbol
_atom_site_fract_x
_atom_site_fract_y
_atom_site_fract_z
_atom_site_U_iso_or_equiv
_atom_site_adp_type
_atom_site_occupancy
_atom_site_site_symmetry_order
_atom_site_calc_flag
_atom_site_refinement_flags_posn
_atom_site_refinement_flags_adp
C1 C 1.29352(17) -0.64617(15) 0.21346(12) 0.0192(3) Uani 1 1 d . .
C2 C 1.57217(17) -0.74794(17) 0.09068(13) 0.0264(4) Uani 1 1 d . .
H2A H 1.6234 -0.7582 0.0132 0.040 Uiso 1 1 calc R U
H2B H 1.5844 -0.8382 0.1117 0.040 Uiso 1 1 calc R U
H2C H 1.6145 -0.7070 0.1267 0.040 Uiso 1 1 calc R U
C3 C 1.35447(17) -0.56344(16) 0.05792(12) 0.0207(3) Uani 1 1 d . .
H3 H 1.4129 -0.5507 -0.0095 0.025 Uiso 1 1 calc R U
C4 C 1.20279(17) -0.49351(16) 0.10758(12) 0.0196(3) Uani 1 1 d . .
C5 C 1.02157(17) -0.53240(16) 0.27796(12) 0.0209(3) Uani 1 1 d . .
C6 C 1.01507(18) -0.60677(16) 0.36627(12) 0.0232(3) Uani 1 1 d . .
C7 C 0.86910(19) -0.59118(19) 0.43445(14) 0.0297(4) Uani 1 1 d . .
H7 H 0.8559 -0.6373 0.4949 0.036 Uiso 1 1 calc R U
C8 C 0.74670(19) -0.50739(19) 0.41093(14) 0.0310(4) Uani 1 1 d . .
H8 H 0.6500 -0.4970 0.4548 0.037 Uiso 1 1 calc R U
C9 C 0.76873(18) -0.43824(18) 0.32103(14) 0.0285(4) Uani 1 1 d . .
H9 H 0.6845 -0.3812 0.3065 0.034 Uiso 1 1 calc R U
C10 C 1.15081(18) -0.69460(16) 0.38335(13) 0.0241(3) Uani 1 1 d . .
C11 C 1.28935(18) -0.71469(15) 0.30756(12) 0.0218(3) Uani 1 1 d . .
C12 C 1.1351(2) -0.7622(2) 0.48501(14) 0.0332(4) Uani 1 1 d . .
H12A H 1.0553 -0.6947 0.5466 0.050 Uiso 1 1 calc R U
H12B H 1.2285 -0.7952 0.4960 0.050 Uiso 1 1 calc R U
H12C H 1.1114 -0.8396 0.4773 0.050 Uiso 1 1 calc R U
C13 C 1.43216(18) -0.79965(16) 0.32382(12) 0.0225(3) Uani 1 1 d . .
C14 C 1.4846(2) -0.94423(17) 0.31890(15) 0.0324(4) Uani 1 1 d . .
H14 H 1.4328 -0.9895 0.3024 0.039 Uiso 1 1 calc R U
C15 C 1.6138(2) -1.02061(19) 0.33865(17) 0.0405(5) Uani 1 1 d . .
H15 H 1.6490 -1.1173 0.3347 0.049 Uiso 1 1 calc R U
C16 C 1.6911(2) -0.95467(19) 0.36411(16) 0.0362(4) Uani 1 1 d . .
H16 H 1.7777 -1.0067 0.3775 0.043 Uiso 1 1 calc R U
C17 C 1.63908(19) -0.81075(18) 0.36958(14) 0.0296(4) Uani 1 1 d . .
H17 H 1.6904 -0.7658 0.3873 0.036 Uiso 1 1 calc R U
C18 C 1.51094(18) -0.73366(16) 0.34878(13) 0.0245(3) Uani 1 1 d . .
H18 H 1.4773 -0.6372 0.3515 0.029 Uiso 1 1 calc R U
C19 C 1.01842(19) -0.23634(17) 0.15402(14) 0.0276(4) Uani 1 1 d . .
H19A H 0.9755 -0.2521 0.2274 0.041 Uiso 1 1 calc R U
H19B H 0.9395 -0.1702 0.1343 0.041 Uiso 1 1 calc R U
H19C H 1.0908 -0.2000 0.1491 0.041 Uiso 1 1 calc R U
C20 C 1.09613(17) -0.37291(16) 0.07734(12) 0.0207(3) Uani 1 1 d . .
C21 C 1.08407(18) -0.38656(16) -0.01794(13) 0.0238(3) Uani 1 1 d . .
H21 H 1.1468 -0.4715 -0.0641 0.029 Uiso 1 1 calc R U
C22 C 0.9771(2) -0.27506(16) -0.05515(14) 0.0265(4) Uani 1 1 d . .
C23 C 0.8220(2) -0.22502(18) 0.00369(16) 0.0326(4) Uani 1 1 d . .
H23 H 0.7863 -0.2589 0.0678 0.039 Uiso 1 1 calc R U
C24 C 0.7197(2) -0.12488(19) -0.03243(19) 0.0431(5) Uani 1 1 d . .
H24 H 0.6162 -0.0932 0.0071 0.052 Uiso 1 1 calc R U
C25 C 0.7709(3) -0.07239(19) -0.12647(19) 0.0494(6) Uani 1 1 d . .
H25 H 0.7022 -0.0052 -0.1503 0.059 Uiso 1 1 calc R U
C26 C 0.9242(3) -0.1198(2) -0.18504(18) 0.0486(6) Uani 1 1 d . .
H26 H 0.9589 -0.0836 -0.2481 0.058 Uiso 1 1 calc R U
C27 C 1.0273(2) -0.22159(19) -0.15042(15) 0.0367(4) Uani 1 1 d . .
H27 H 1.1305 -0.2542 -0.1912 0.044 Uiso 1 1 calc R U
N1 N 1.40994(14) -0.65655(13) 0.12207(10) 0.0200(3) Uani 1 1 d . .
N2 N 1.16486(14) -0.54970(13) 0.20448(10) 0.0186(3) Uani 1 1 d . .
N3 N 0.90394(14) -0.44925(14) 0.25452(11) 0.0238(3) Uani 1 1 d . .
F1 F 1.40500(12) -0.33982(12) 0.38464(8) 0.0409(3) Uani 1 1 d . .
F2 F 1.50566(12) -0.44925(10) 0.21221(8) 0.0375(3) Uani 1 1 d . .
F3 F 1.34091(12) -0.26545(12) 0.16839(8) 0.0411(3) Uani 1 1 d . .
F4 F 1.23949(13) -0.15393(12) 0.34079(10) 0.0542(3) Uani 1 1 d . .
F5 F 1.49086(12) -0.23404(11) 0.24273(10) 0.0418(3) Uani 1 1 d . .
F6 F 1.25453(12) -0.37037(13) 0.30974(8) 0.0411(3) Uani 1 1 d . .
P1 P 1.37161(5) -0.30071(4) 0.27725(3) 0.02385(13) Uani 1 1 d . .

loop_
_atom_site_aniso_label
_atom_site_aniso_U_11
_atom_site_aniso_U_22
_atom_site_aniso_U_33
_atom_site_aniso_U_23
_atom_site_aniso_U_13
_atom_site_aniso_U_12
C1 0.0212(8) 0.0196(7) 0.0187(8) 0.0016(6) -0.0086(6) -0.0096(6)
C2 0.0193(8) 0.0276(8) 0.0236(8) 0.0027(7) -0.0054(7) -0.0041(7)
C3 0.0231(8) 0.0222(8) 0.0184(8) 0.0058(6) -0.0080(6) -0.0114(6)
C4 0.0223(8) 0.0223(7) 0.0176(7) 0.0043(6) -0.0084(6) -0.0120(6)
C5 0.0210(8) 0.0228(8) 0.0192(8) 0.0013(6) -0.0063(6) -0.0108(6)
C6 0.0267(8) 0.0260(8) 0.0179(8) 0.0031(6) -0.0065(7) -0.0141(7)
C7 0.0314(9) 0.0359(9) 0.0202(8) 0.0052(7) -0.0044(7) -0.0175(8)
C8 0.0243(9) 0.0393(10) 0.0261(9) 0.0009(7) -0.0021(7) -0.0167(8)
C9 0.0207(8) 0.0327(9) 0.0291(9) 0.0013(7) -0.0076(7) -0.0103(7)
C10 0.0307(9) 0.0238(8) 0.0202(8) 0.0055(6) -0.0104(7) -0.0135(7)
C11 0.0279(8) 0.0183(7) 0.0207(8) 0.0027(6) -0.0112(7) -0.0098(6)
C12 0.0365(10) 0.0395(10) 0.0255(9) 0.0140(8) -0.0128(8) -0.0174(8)
C13 0.0267(8) 0.0221(8) 0.0181(8) 0.0053(6) -0.0090(7) -0.0095(6)
C14 0.0386(10) 0.0231(8) 0.0419(10) 0.0073(7) -0.0212(9) -0.0142(8)
C15 0.0441(11) 0.0200(8) 0.0574(13) 0.0121(8) -0.0257(10) -0.0083(8)
C16 0.0327(10) 0.0340(10) 0.0425(11) 0.0141(8) -0.0223(9) -0.0081(8)
C17 0.0305(9) 0.0344(9) 0.0288(9) 0.0069(7) -0.0147(8) -0.0155(8)
C18 0.0301(9) 0.0202(8) 0.0218(8) 0.0049(6) -0.0093(7) -0.0100(7)
C19 0.0282(9) 0.0247(8) 0.0305(9) 0.0035(7) -0.0147(7) -0.0089(7)
C20 0.0189(8) 0.0224(8) 0.0231(8) 0.0075(6) -0.0077(6) -0.0113(6)
C21 0.0249(8) 0.0221(8) 0.0244(8) 0.0057(6) -0.0094(7) -0.0100(7)
C22 0.0369(9) 0.0216(8) 0.0279(9) 0.0054(7) -0.0189(8) -0.0135(7)
C23 0.0358(10) 0.0261(9) 0.0413(10) 0.0076(8) -0.0224(9) -0.0117(8)
C24 0.0453(12) 0.0254(9) 0.0662(14) 0.0045(9) -0.0369(11) -0.0085(8)
C25 0.0757(16) 0.0232(9) 0.0679(15) 0.0115(10) -0.0580(14) -0.0125(10)
C26 0.0878(18) 0.0323(10) 0.0429(12) 0.0181(9) -0.0431(12) -0.0267(11)
C27 0.0538(12) 0.0328(10) 0.0310(10) 0.0115(8) -0.0223(9) -0.0204(9)
N1 0.0189(6) 0.0205(6) 0.0190(7) 0.0032(5) -0.0071(5) -0.0071(5)
N2 0.0197(6) 0.0199(6) 0.0171(6) 0.0046(5) -0.0074(5) -0.0091(5)
N3 0.0201(7) 0.0273(7) 0.0232(7) 0.0036(6) -0.0075(6) -0.0099(6)
F1 0.0438(6) 0.0629(7) 0.0267(6) 0.0111(5) -0.0187(5) -0.0285(6)
F2 0.0429(6) 0.0248(5) 0.0345(6) 0.0027(4) -0.0078(5) -0.0107(5)
F3 0.0446(6) 0.0542(7) 0.0327(6) 0.0205(5) -0.0210(5) -0.0238(6)
F4 0.0430(7) 0.0389(7) 0.0572(8) -0.0106(6) -0.0117(6) -0.0008(5)
F5 0.0451(7) 0.0382(6) 0.0558(7) 0.0142(5) -0.0212(6) -0.0294(5)
F6 0.0442(6) 0.0656(8) 0.0309(6) 0.0141(5) -0.0148(5) -0.0399(6)
P1 0.0259(2) 0.0249(2) 0.0228(2) 0.00428(17) -0.00950(18) -0.01272(18)

loop_
_atom_type_symbol
_atom_type_description
_atom_type_scat_dispersion_real
_atom_type_scat_dispersion_imag
_atom_type_scat_source
C C 0.0033 0.0016 'International Tables Vol C Tables 4.2.6.8 and 6.1.1.4'
H H 0.0000 0.0000 'International Tables Vol C Tables 4.2.6.8 and 6.1.1.4'
N N 0.0061 0.0033 'International Tables Vol C Tables 4.2.6.8 and 6.1.1.4'
F F 0.0171 0.0103 'International Tables Vol C Tables 4.2.6.8 and 6.1.1.4'
P P 0.1023 0.0942 'International Tables Vol C Tables 4.2.6.8 and 6.1.1.4'

loop_
_geom_angle_atom_site_label_1
_geom_angle_atom_site_label_2
_geom_angle_atom_site_label_3
_geom_angle
N1 C1 N2 106.78(13)
N1 C1 C11 131.36(14)
N2 C1 C11 121.85(14)
N1 C2 H2A 109.5
N1 C2 H2B 109.5
H2A C2 H2B 109.5
N1 C2 H2C 109.5
H2A C2 H2C 109.5
H2B C2 H2C 109.5
C4 C3 N1 109.78(14)
C4 C3 H3 125.1
N1 C3 H3 125.1
C3 C4 N2 104.90(13)
C3 C4 C20 129.58(14)
N2 C4 C20 125.20(13)
N3 C5 C6 126.01(15)
N3 C5 N2 116.24(14)
C6 C5 N2 117.71(13)
C5 C6 C7 115.40(15)
C5 C6 C10 121.14(14)
C7 C6 C10 123.45(15)
C8 C7 C6 119.49(16)
C8 C7 H7 120.3
C6 C7 H7 120.3
C7 C8 C9 119.30(16)
C7 C8 H8 120.4
C9 C8 H8 120.4
N3 C9 C8 123.45(15)
N3 C9 H9 118.3
C8 C9 H9 118.3
C11 C10 C6 119.71(14)
C11 C10 C12 121.77(15)
C6 C10 C12 118.52(14)
C10 C11 C1 117.95(14)
C10 C11 C13 121.62(14)
C1 C11 C13 120.37(14)
C10 C12 H12A 109.5
C10 C12 H12B 109.5
H12A C12 H12B 109.5
C10 C12 H12C 109.5
H12A C12 H12C 109.5
H12B C12 H12C 109.5
C18 C13 C14 119.27(15)
C18 C13 C11 119.92(14)
C14 C13 C11 120.76(14)
C15 C14 C13 119.95(16)
C15 C14 H14 120.0
C13 C14 H14 120.0
C16 C15 C14 120.61(16)
C16 C15 H15 119.7
C14 C15 H15 119.7
C15 C16 C17 119.71(16)
C15 C16 H16 120.1
C17 C16 H16 120.1
C18 C17 C16 120.11(16)
C18 C17 H17 119.9
C16 C17 H17 119.9
C17 C18 C13 120.34(15)
C17 C18 H18 119.8
C13 C18 H18 119.8
C20 C19 H19A 109.5
C20 C19 H19B 109.5
H19A C19 H19B 109.5
C20 C19 H19C 109.5
H19A C19 H19C 109.5
H19B C19 H19C 109.5
C21 C20 C4 119.39(14)
C21 C20 C19 124.07(14)
C4 C20 C19 116.26(13)
C20 C21 C22 124.22(15)
C20 C21 H21 117.9
C22 C21 H21 117.9
C27 C22 C23 118.43(16)
C27 C22 C21 121.73(16)
C23 C22 C21 119.80(15)
C24 C23 C22 120.67(19)
C24 C23 H23 119.7
C22 C23 H23 119.7
C25 C24 C23 120.3(2)
C25 C24 H24 119.8
C23 C24 H24 119.8
C24 C25 C26 119.73(18)
C24 C25 H25 120.1
C26 C25 H25 120.1
C25 C26 C27 120.3(2)
C25 C26 H26 119.8
C27 C26 H26 119.8
C26 C27 C22 120.5(2)
C26 C27 H27 119.7
C22 C27 H27 119.7
C1 N1 C3 108.72(12)
C1 N1 C2 128.34(13)
C3 N1 C2 122.94(13)
C1 N2 C4 109.73(12)
C1 N2 C5 120.70(13)
C4 N2 C5 128.98(12)
C5 N3 C9 116.35(14)
F4 P1 F1 90.95(7)
F4 P1 F5 90.74(7)
F1 P1 F5 90.54(6)
F4 P1 F3 90.43(7)
F1 P1 F3 178.60(7)
F5 P1 F3 89.68(6)
F4 P1 F6 90.44(7)
F1 P1 F6 89.85(6)
F5 P1 F6 178.74(7)
F3 P1 F6 89.89(6)
F4 P1 F2 179.70(7)
F1 P1 F2 89.33(6)
F5 P1 F2 89.15(6)
F3 P1 F2 89.28(6)
F6 P1 F2 89.67(6)

loop_
_geom_bond_atom_site_label_1
_geom_bond_atom_site_label_2
_geom_bond_distance
C1 N1 1.344(2)
C1 N2 1.3665(19)
C1 C11 1.431(2)
C2 N1 1.4724(19)
C2 H2A 0.9600
C2 H2B 0.9600
C2 H2C 0.9600
C3 C4 1.348(2)
C3 N1 1.3777(19)
C3 H3 0.9300
C4 N2 1.403(2)
C4 C20 1.479(2)
C5 N3 1.332(2)
C5 C6 1.399(2)
C5 N2 1.403(2)
C6 C7 1.410(2)
C6 C10 1.445(2)
C7 C8 1.372(2)
C7 H7 0.9300
C8 C9 1.388(2)
C8 H8 0.9300
C9 N3 1.330(2)
C9 H9 0.9300
C10 C11 1.368(2)
C10 C12 1.506(2)
C11 C13 1.492(2)
C12 H12A 0.9600
C12 H12B 0.9600
C12 H12C 0.9600
C13 C18 1.391(2)
C13 C14 1.391(2)
C14 C15 1.383(2)
C14 H14 0.9300
C15 C16 1.379(3)
C15 H15 0.9300
C16 C17 1.384(2)
C16 H16 0.9300
C17 C18 1.383(2)
C17 H17 0.9300
C18 H18 0.9300
C19 C20 1.510(2)
C19 H19A 0.9600
C19 H19B 0.9600
C19 H19C 0.9600
C20 C21 1.331(2)
C21 C22 1.482(2)
C21 H21 0.9300
C22 C27 1.393(3)
C22 C23 1.391(3)
C23 C24 1.390(2)
C23 H23 0.9300
C24 C25 1.377(3)
C24 H24 0.9300
C25 C26 1.378(3)
C25 H25 0.9300
C26 C27 1.391(3)
C26 H26 0.9300
C27 H27 0.9300
F1 P1 1.5971(10)
F2 P1 1.6035(10)
F3 P1 1.5976(10)
F4 P1 1.5812(11)
F5 P1 1.5952(11)
F6 P1 1.5999(11)

loop_
_geom_torsion_atom_site_label_1
_geom_torsion_atom_site_label_2
_geom_torsion_atom_site_label_3
_geom_torsion_atom_site_label_4
_geom_torsion
N1 C3 C4 N2 -1.62(16)
N1 C3 C4 C20 172.00(14)
N3 C5 C6 C7 0.7(2)
N2 C5 C6 C7 -176.91(13)
N3 C5 C6 C10 179.74(14)
N2 C5 C6 C10 2.1(2)
C5 C6 C7 C8 0.1(2)
C10 C6 C7 C8 -178.85(15)
C6 C7 C8 C9 -0.7(2)
C7 C8 C9 N3 0.5(3)
C5 C6 C10 C11 -5.3(2)
C7 C6 C10 C11 173.65(15)
C5 C6 C10 C12 174.88(14)
C7 C6 C10 C12 -6.2(2)
C6 C10 C11 C1 0.3(2)
C12 C10 C11 C1 -179.91(14)
C6 C10 C11 C13 177.46(13)
C12 C10 C11 C13 -2.7(2)
N1 C1 C11 C10 -172.56(15)
N2 C1 C11 C10 8.1(2)
N1 C1 C11 C13 10.2(2)
N2 C1 C11 C13 -169.10(13)
C10 C11 C13 C18 -107.07(18)
C1 C11 C13 C18 70.1(2)
C10 C11 C13 C14 70.2(2)
C1 C11 C13 C14 -112.68(18)
C18 C13 C14 C15 -0.1(3)
C11 C13 C14 C15 -177.32(17)
C13 C14 C15 C16 0.5(3)
C14 C15 C16 C17 -0.2(3)
C15 C16 C17 C18 -0.5(3)
C16 C17 C18 C13 0.9(3)
C14 C13 C18 C17 -0.7(2)
C11 C13 C18 C17 176.62(15)
C3 C4 C20 C21 61.4(2)
N2 C4 C20 C21 -126.11(16)
C3 C4 C20 C19 -112.75(18)
N2 C4 C20 C19 59.7(2)
C4 C20 C21 C22 177.55(14)
C19 C20 C21 C22 -8.7(3)
C20 C21 C22 C27 120.43(19)
C20 C21 C22 C23 -61.9(2)
C27 C22 C23 C24 0.5(2)
C21 C22 C23 C24 -177.20(15)
C22 C23 C24 C25 -0.9(3)
C23 C24 C25 C26 0.2(3)
C24 C25 C26 C27 0.8(3)
C25 C26 C27 C22 -1.2(3)
C23 C22 C27 C26 0.5(3)
C21 C22 C27 C26 178.17(16)
N2 C1 N1 C3 1.95(16)
C11 C1 N1 C3 -177.42(15)
N2 C1 N1 C2 -178.77(13)
C11 C1 N1 C2 1.9(3)
C4 C3 N1 C1 -0.17(17)
C4 C3 N1 C2 -179.49(13)
N1 C1 N2 C4 -3.01(16)
C11 C1 N2 C4 176.44(13)
N1 C1 N2 C5 168.97(12)
C11 C1 N2 C5 -11.6(2)
C3 C4 N2 C1 2.86(16)
C20 C4 N2 C1 -171.12(13)
C3 C4 N2 C5 -168.25(14)
C20 C4 N2 C5 17.8(2)
N3 C5 N2 C1 -171.66(13)
C6 C5 N2 C1 6.2(2)
N3 C5 N2 C4 -1.4(2)
C6 C5 N2 C4 176.48(14)
C6 C5 N3 C9 -0.9(2)
N2 C5 N3 C9 176.75(13)
C8 C9 N3 C5 0.3(2)
